data_4032454
loop_
_publ_author_name
'Ma, Xiang'
'Gao, Nadia'
'Banwell, Martin G.'
'Carr, Paul D.'
'Willis, Anthony C.'

_publ_section_title
;
 A Total Synthesis of (+-)-3-O-Demethylmacronine through Rearrangement of
 a Precursor Embodying the Haemanthidine Alkaloid Framework.
;
_journal_issue 8
_journal_name_full 'The Journal of organic chemistry'
_journal_page_first 4336
_journal_page_last 4341
_journal_paper_doi 10.1021/acs.joc.7b00340
_journal_volume 82
_journal_year 2017
_chemical_formula_sum 'C23 H31 Cl2 N O5 Si'
_chemical_formula_weight 500.48
_space_group_crystal_system monoclinic
_space_group_IT_number 14
_space_group_name_H-M_alt 'P 1 21/c 1'
_symmetry_cell_setting monoclinic
_symmetry_space_group_name_Hall '-P 2ybc'
_symmetry_space_group_name_H-M 'P 1 21/c 1'
_atom_sites_solution_hydrogens geom
_atom_sites_solution_primary direct
_atom_sites_solution_secondary difmap
_audit_creation_date 2016-11-16
_audit_creation_method 'CrysAlisPro 1.171.38.43 (Rigaku OD, 2015)'
_audit_update_record
;
2016-11-30 # Formatted by publCIF

;
_cell_angle_alpha 90.0
_cell_angle_beta 103.2764(7)
_cell_angle_gamma 90.0
_cell_formula_units_Z 4
_cell_length_a 6.24090(5)
_cell_length_b 50.3641(3)
_cell_length_c 8.25660(6)
_cell_measurement_reflns_used 22139
_cell_measurement_temperature 150.00(10)
_cell_measurement_theta_max 73.8370
_cell_measurement_theta_min 3.5000
_cell_volume 2525.83(3)
_computing_cell_refinement 'CrysAlisPro 1.171.38.43 (Rigaku OD, 2015)'
_computing_data_collection 'CrysAlisPro 1.171.38.43 (Rigaku OD, 2015)'
_computing_data_reduction 'CrysAlisPro 1.171.38.43 (Rigaku OD, 2015)'
_computing_molecular_graphics 'SHELXLE (C. B.  H\"bschle et al.,2011)'
_computing_publication_material 'publCIF (Westrip, 2010)'
_computing_structure_refinement 'SHELXL-97 (Sheldrick, 2015)'
_computing_structure_solution 'SHELXT (Sheldrick, 2015)'
_diffrn_ambient_environment N~2~
_diffrn_ambient_temperature 150.00(10)
_diffrn_detector 'CCD plate'
_diffrn_detector_area_resol_mean 16.2595
_diffrn_detector_type EosS2
_diffrn_measured_fraction_theta_full 0.9896
_diffrn_measured_fraction_theta_max 0.9990
_diffrn_measurement_details
;
List of Runs (angles in degrees, time in seconds):

  # Type    Start    End  Width  t~exp~   \w     \q     \k     \f   Frames
--------------------------------------------------------------------------
  1  \w   -105.00 -10.80   0.30    0.30    --  -36.95 -77.00 120.00  314
  2  \w    -54.00  30.00   0.30    0.30    --  -36.95  57.00-120.00  280
  3  \w   -104.00 -20.00   0.30    0.30    --  -36.95 -57.00   0.00  280
  4  \w      8.00 107.00   0.30    0.30    --   36.95  19.00-120.00  330
  5  \w      1.00  26.20   0.30    0.30    --   36.95  93.00 105.75   84
  6  \w     20.00 104.00   0.30    0.30    --   36.95  57.00 -60.00  280
  7  \w    -31.00  63.20   0.30    0.30    --   36.95 -77.00  90.00  314
  8  \w    -31.00  63.20   0.30    0.30    --   36.95 -77.00  60.00  314
  9  \w      8.00 107.00   0.30    0.30    --   36.95  19.00   0.00  330
 10  \w     23.00  89.00   0.30    0.30    --   36.95-125.00 150.00  220
 11  \w     23.00  89.00   0.30    0.30    --   36.95-125.00-120.00  220
 12  \w      1.00  76.00   0.30    0.30    --   36.95 -99.00   0.00  250
 13  \w    -32.00  55.00   0.30    0.30    --   36.95 -38.00 150.00  290
 14  \w     42.00 145.20   0.30    0.30    --  111.00 -92.00-180.00  344
 15  \w     41.00 116.00   0.30    0.30    --  111.00-111.00  90.00  250
 16  \w     43.00 127.00   0.30    0.30    --  111.00 -50.00   0.00  280
 17  \w     41.00 135.20   0.30    0.30    --  111.00 -25.00 120.00  314
 18  \w     43.00 127.00   0.30    0.30    --  111.00 -50.00 -90.00  280
 19  \w     44.00 131.00   0.30    0.30    --  111.00 -64.00-180.00  290
 20  \w     41.00 177.20   0.30    0.30    --  111.00  -5.00  54.09  454
 21  \w     41.00 116.00   0.30    0.30    --  111.00-111.00 150.00  250
 22  \w     41.00 135.20   0.30    0.30    --  111.00 -25.00-180.00  314
 23  \w     42.00 129.00   0.30    0.30    --  111.00 -38.00-150.00  290
 24  \w     41.00 135.20   0.30    0.30    --  111.00 -25.00 -90.00  314
 25  \w     43.00 137.20   0.30    0.30    --  111.00 -77.00  90.00  314
 26  \w     86.00 177.20   0.30    0.30    --  111.00  25.00  30.00  304
 27  \w     94.00 178.00   0.30    0.30    --  111.00  50.00 150.00  280
 28  \w     44.00 131.00   0.30    0.30    --  111.00 -64.00-150.00  290
 29  \w     42.00 129.00   0.30    0.30    --  111.00 -38.00-120.00  290
 30  \w     41.00 116.00   0.30    0.30    --  111.00-111.00  30.00  250
 31  \w     41.00 116.00   0.30    0.30    --  111.00-111.00-120.00  250
 32  \w     42.00 129.00   0.30    0.30    --  111.00 -38.00 150.00  290
 33  \w     43.00 137.20   0.30    0.30    --  111.00 -77.00   0.00  314
 34  \w     94.00 178.00   0.30    0.30    --  111.00  50.00  90.00  280
 35  \w    100.00 178.00   0.30    0.30    --  111.00 111.00-150.00  260
 36  \w     43.00 127.00   0.30    0.30    --  111.00 -50.00  90.00  280
 37  \w     92.00 177.20   0.30    0.30    --  111.00  38.00-180.00  284
 38  \w     41.00 116.00   0.30    0.30    --  111.00-111.00-180.00  250
 39  \w     43.00 127.00   0.30    0.30    --  111.00 -50.00 150.00  280
 40  \w     41.00 116.00   0.30    0.30    --  111.00-111.00  60.00  250
 41  \w    118.00 144.10   0.30    0.30    --  111.00  38.00-150.00   87
 42  \w     94.00 157.00   0.30    0.30    --  111.00  50.00 120.00  210
 43  \w     51.00 106.20   0.30    0.30    --  111.00 -64.00  90.00  184
 44  \w     87.00 126.00   0.30    0.30    --  111.00  25.00  90.00  130
 45  \w    138.00 164.10   0.30    0.30    --  111.00  25.00  90.00   87
 46  \w     63.00  90.00   0.30    0.30    --  111.00 -77.00 -30.00   90
 47  \w    100.00 125.50   0.30    0.30    --  111.00 -77.00 -30.00   85
 48  \w    103.00 129.10   0.30    0.30    --  111.00  38.00 150.00   87
 49  \w     63.00  88.80   0.30    0.30    --  111.00 -50.00-150.00   86
 50  \w    147.00 173.10   0.30    0.30    --  111.00 111.00   0.00   87
 51  \w    135.00 175.20   0.30    0.30    --  111.00  50.00-120.00  134
 52  \w     94.00 142.00   0.30    0.30    --  111.00  50.00  30.00  160
 53  \w     82.00 107.80   0.30    0.30    --  111.00 -77.00  30.00   86
 54  \w    111.00 142.20   0.30    0.30    --  111.00  25.00 -90.00  104
 55  \w    115.00 144.10   0.30    0.30    --  111.00 178.00 -60.00   97
 56  \w     84.00 150.00   0.30    0.30    --  111.00 178.00  30.00  220
 57  \w     51.00  76.80   0.30    0.30    --  111.00  -5.00  54.09   86
;
_diffrn_measurement_device 'four-circle diffractometer'
_diffrn_measurement_device_type 'SuperNova, Dual, Cu at zero, EosS2'
_diffrn_measurement_method '\w scans'
_diffrn_orient_matrix_type 'CrysAlisPro convention (1999,Acta A55,543-557)'
_diffrn_orient_matrix_UB_11 0.0478993000
_diffrn_orient_matrix_UB_12 0.0006927000
_diffrn_orient_matrix_UB_13 -0.1748853000
_diffrn_orient_matrix_UB_21 -0.0521582000
_diffrn_orient_matrix_UB_22 0.0299310000
_diffrn_orient_matrix_UB_23 -0.0122324000
_diffrn_orient_matrix_UB_31 0.2434984000
_diffrn_orient_matrix_UB_32 0.0062764000
_diffrn_orient_matrix_UB_33 0.0776243000
_diffrn_radiation_monochromator mirror
_diffrn_radiation_probe x-ray
_diffrn_radiation_type 'Cu K\a'
_diffrn_radiation_wavelength 1.54184
_diffrn_reflns_av_R_equivalents 0.0404
_diffrn_reflns_av_sigmaI/netI 0.0441
_diffrn_reflns_limit_h_max 7
_diffrn_reflns_limit_h_min -6
_diffrn_reflns_limit_k_max 62
_diffrn_reflns_limit_k_min -62
_diffrn_reflns_limit_l_max 10
_diffrn_reflns_limit_l_min -10
_diffrn_reflns_number 51532
_diffrn_reflns_theta_full 74.3338
_diffrn_reflns_theta_max 73.8840
_diffrn_reflns_theta_min 2.6320
_diffrn_source 'micro-focus sealed X-ray tube'
_diffrn_source_type 'SuperNova (Cu) X-ray Source'
_exptl_absorpt_coefficient_mu 3.043
_exptl_absorpt_correction_T_max 1.00000
_exptl_absorpt_correction_T_min 0.42099
_exptl_absorpt_correction_type multi-scan
_exptl_absorpt_process_details
;
CrysAlisPro 1.171.38.43 (Rigaku Oxford Diffraction, 2015)
Empirical absorption correction using spherical harmonics,
 implemented in SCALE3 ABSPACK scaling algorithm.
;
_exptl_crystal_colour colourless
_exptl_crystal_density_diffrn 1.316
_exptl_crystal_density_method 'not measured'
_exptl_crystal_description block
_exptl_crystal_F_000 1056
_exptl_crystal_size_max 0.525
_exptl_crystal_size_mid 0.191
_exptl_crystal_size_min 0.130
_refine_diff_density_max 0.544
_refine_diff_density_min -0.957
_refine_diff_density_rms 0.060
_refine_ls_extinction_method none
_refine_ls_goodness_of_fit_ref 1.051
_refine_ls_hydrogen_treatment mixed
_refine_ls_matrix_type full
_refine_ls_number_parameters 355
_refine_ls_number_reflns 5129
_refine_ls_number_restraints 111
_refine_ls_restrained_S_all 1.041
_refine_ls_R_factor_all 0.0528
_refine_ls_R_factor_gt 0.0505
_refine_ls_shift/su_max 0.003
_refine_ls_shift/su_mean 0.000
_refine_ls_structure_factor_coef Fsqd
_refine_ls_weighting_details 'calc w=1/[\s^2^(Fo^2^)+(0.0650P)^2^+2.0855P] where P=(Fo^2^+2Fc^2^)/3'
_refine_ls_weighting_scheme calc
_refine_ls_wR_factor_gt 0.1272
_refine_ls_wR_factor_ref 0.1292
_reflns_number_gt 4820
_reflns_number_total 5129
_reflns_threshold_expression >2sigma(I)
_cod_data_source_file jo7b00340_si_002.cif
_cod_data_source_block ban16_pc49sn
_cod_database_code 4032454
_publcif_datablock.id {0459ec2e-346b-42ac-b711-3200f2a81e13}

loop_
_symmetry_equiv_pos_as_xyz
'x, y, z'
'-x, y+1/2, -z+1/2'
'-x, -y, -z'
'x, -y-1/2, z-1/2'

loop_
_atom_site_label
_atom_site_type_symbol
_atom_site_fract_x
_atom_site_fract_y
_atom_site_fract_z
_atom_site_U_iso_or_equiv
_atom_site_adp_type
_atom_site_occupancy
_atom_site_symmetry_multiplicity
_atom_site_calc_flag
_atom_site_refinement_flags
_atom_site_disorder_assembly
_atom_site_disorder_group
C1 C 0.6988(3) 0.61113(3) 0.4887(2) 0.0263(4) Uani 1 1 d . . .
H1 H 0.756(4) 0.6059(5) 0.386(3) 0.035(6) Uiso 1 1 d . . .
C2 C 0.4718(3) 0.62273(3) 0.4295(2) 0.0259(4) Uani 1 1 d . A .
H2 H 0.3497 0.6109 0.4082 0.031 Uiso 1 1 calc R . .
C3 C 0.4326(3) 0.64854(3) 0.4053(2) 0.0212(3) Uani 1 1 d . . .
H3 H 0.2849 0.6543 0.3650 0.025 Uiso 1 1 calc R A .
C4 C 0.6121(2) 0.66897(3) 0.43923(19) 0.0164(3) Uani 1 1 d . A .
C5 C 0.8435(2) 0.65644(3) 0.4812(2) 0.0178(3) Uani 1 1 d . . .
H5 H 0.8876 0.6520 0.3754 0.021 Uiso 1 1 calc R A .
C6 C 0.8566(3) 0.63154(3) 0.5871(2) 0.0241(4) Uani 1 1 d . A .
H6A H 0.8148 0.6357 0.6930 0.029 Uiso 1 1 calc R . .
H6B H 1.0087 0.6245 0.6133 0.029 Uiso 1 1 calc R . .
O8 O 0.4984(2) 0.67524(3) 0.71135(15) 0.0247(3) Uani 1 1 d . A .
H8 H 0.364(5) 0.6767(5) 0.671(3) 0.036(6) Uiso 1 1 d . . .
C9 C 0.6111(3) 0.68665(3) 0.5983(2) 0.0193(3) Uani 1 1 d . . .
H9 H 0.5490 0.7046 0.5631 0.023 Uiso 1 1 calc R A .
C10 C 0.8575(3) 0.68908(4) 0.6856(2) 0.0224(3) Uani 1 1 d . A .
H10A H 0.8969 0.7079 0.7128 0.027 Uiso 1 1 calc R . .
H10B H 0.8906 0.6786 0.7899 0.027 Uiso 1 1 calc R . .
N11 N 0.9836(2) 0.67845(3) 0.56534(17) 0.0190(3) Uani 1 1 d . A .
C12 C 0.9953(3) 0.69910(3) 0.4473(2) 0.0196(3) Uani 1 1 d . . .
C13 C 0.8133(3) 0.70112(3) 0.2977(2) 0.0183(3) Uani 1 1 d . A .
C14 C 0.6143(2) 0.68779(3) 0.29547(19) 0.0161(3) Uani 1 1 d . . .
O15 O 1.1465(2) 0.71485(3) 0.47783(17) 0.0303(3) Uani 1 1 d . A .
C16 C 0.4283(3) 0.69294(3) 0.1671(2) 0.0185(3) Uani 1 1 d . A .
H16 H 0.2913 0.6845 0.1635 0.022 Uiso 1 1 calc R . .
C17 C 0.4535(3) 0.71079(3) 0.0467(2) 0.0192(3) Uani 1 1 d . . .
C18 C 0.6527(3) 0.72315(3) 0.0470(2) 0.0222(3) Uani 1 1 d . A .
C19 C 0.8353(3) 0.71901(3) 0.1710(2) 0.0228(3) Uani 1 1 d . . .
H19 H 0.9707 0.7277 0.1721 0.027 Uiso 1 1 calc R A .
O20 O 0.2963(2) 0.71913(3) -0.08624(16) 0.0272(3) Uani 1 1 d . A .
C21 C 0.4020(3) 0.73861(3) -0.1698(2) 0.0235(3) Uani 1 1 d . . .
H21A H 0.3841 0.7337 -0.2883 0.028 Uiso 1 1 calc R A .
H21B H 0.3345 0.7563 -0.1643 0.028 Uiso 1 1 calc R . .
O22 O 0.6296(2) 0.73940(3) -0.08918(18) 0.0368(4) Uani 1 1 d . A .
O7A O 0.6688(7) 0.58723(7) 0.5711(6) 0.0242(10) Uiso 0.481(10) 1 d PU A 1
Si1A Si 0.7786(3) 0.55865(3) 0.5248(4) 0.0206(5) Uiso 0.481(10) 1 d PU A 1
C24A C 0.5944(11) 0.54450(13) 0.3426(10) 0.0360(18) Uiso 0.481(10) 1 d P A 1
H24A H 0.5985 0.5553 0.2448 0.054 Uiso 0.481(10) 1 calc PR A 1
H24B H 0.4441 0.5442 0.3595 0.054 Uiso 0.481(10) 1 calc PR A 1
H24C H 0.6413 0.5264 0.3253 0.054 Uiso 0.481(10) 1 calc PR A 1
C25A C 1.0504(8) 0.56327(10) 0.4694(8) 0.0313(12) Uiso 0.481(10) 1 d P A 1
H25A H 1.1120 0.5459 0.4520 0.047 Uiso 0.481(10) 1 calc PR A 1
H25B H 1.1514 0.5726 0.5601 0.047 Uiso 0.481(10) 1 calc PR A 1
H25C H 1.0301 0.5738 0.3671 0.047 Uiso 0.481(10) 1 calc PR A 1
C26A C 0.8050(8) 0.53747(10) 0.7189(8) 0.0268(13) Uiso 0.481(10) 1 d PU A 1
C27A C 0.8913(10) 0.50991(11) 0.6873(9) 0.0371(14) Uiso 0.481(10) 1 d PU A 1
H27A H 0.8026 0.5027 0.5830 0.056 Uiso 0.481(10) 1 calc PR A 1
H27B H 0.8814 0.4980 0.7794 0.056 Uiso 0.481(10) 1 calc PR A 1
H27C H 1.0452 0.5113 0.6795 0.056 Uiso 0.481(10) 1 calc PR A 1
C28A C 0.5698(9) 0.53301(12) 0.7550(9) 0.0350(13) Uiso 0.481(10) 1 d PU A 1
H28A H 0.5108 0.5500 0.7823 0.053 Uiso 0.481(10) 1 calc PR A 1
H28B H 0.5818 0.5208 0.8489 0.053 Uiso 0.481(10) 1 calc PR A 1
H28C H 0.4709 0.5255 0.6561 0.053 Uiso 0.481(10) 1 calc PR A 1
C29A C 0.9849(13) 0.55152(15) 0.8760(10) 0.0462(19) Uiso 0.481(10) 1 d PU A 1
H29A H 0.9323 0.5692 0.8974 0.069 Uiso 0.481(10) 1 calc PR A 1
H29B H 1.1281 0.5531 0.8470 0.069 Uiso 0.481(10) 1 calc PR A 1
H29C H 1.0000 0.5405 0.9759 0.069 Uiso 0.481(10) 1 calc PR A 1
O7B O 0.7079(6) 0.58919(6) 0.6057(5) 0.0224(9) Uiso 0.519(10) 1 d PU A 2
Si1B Si 0.8002(3) 0.55988(2) 0.5668(4) 0.0208(4) Uiso 0.519(10) 1 d PU A 2
C24B C 0.6130(11) 0.54426(14) 0.3789(10) 0.0426(19) Uiso 0.519(10) 1 d P A 2
H24D H 0.5689 0.5577 0.2917 0.064 Uiso 0.519(10) 1 calc PR A 2
H24E H 0.4818 0.5372 0.4101 0.064 Uiso 0.519(10) 1 calc PR A 2
H24F H 0.6910 0.5298 0.3375 0.064 Uiso 0.519(10) 1 calc PR A 2
C25B C 1.0744(8) 0.56502(10) 0.5208(8) 0.0342(12) Uiso 0.519(10) 1 d P A 2
H25D H 1.1406 0.5478 0.5071 0.051 Uiso 0.519(10) 1 calc PR A 2
H25E H 1.1696 0.5747 0.6130 0.051 Uiso 0.519(10) 1 calc PR A 2
H25F H 1.0580 0.5753 0.4181 0.051 Uiso 0.519(10) 1 calc PR A 2
C26B C 0.8197(8) 0.53963(10) 0.7601(8) 0.0309(14) Uiso 0.519(10) 1 d PU A 2
C27B C 0.9178(10) 0.51223(11) 0.7355(9) 0.0413(14) Uiso 0.519(10) 1 d PU A 2
H27D H 0.8165 0.5026 0.6465 0.062 Uiso 0.519(10) 1 calc PR A 2
H27E H 0.9399 0.5021 0.8392 0.062 Uiso 0.519(10) 1 calc PR A 2
H27F H 1.0595 0.5146 0.7051 0.062 Uiso 0.519(10) 1 calc PR A 2
C28B C 0.6007(9) 0.53675(12) 0.7998(8) 0.0393(13) Uiso 0.519(10) 1 d PU A 2
H28D H 0.5018 0.5271 0.7098 0.059 Uiso 0.519(10) 1 calc PR A 2
H28E H 0.5394 0.5544 0.8114 0.059 Uiso 0.519(10) 1 calc PR A 2
H28F H 0.6164 0.5269 0.9042 0.059 Uiso 0.519(10) 1 calc PR A 2
C29B C 0.9482(13) 0.55226(16) 0.8993(10) 0.055(2) Uiso 0.519(10) 1 d PU A 2
H29D H 1.0973 0.5550 0.8828 0.082 Uiso 0.519(10) 1 calc PR A 2
H29E H 0.9549 0.5412 0.9981 0.082 Uiso 0.519(10) 1 calc PR A 2
H29F H 0.8827 0.5695 0.9148 0.082 Uiso 0.519(10) 1 calc PR A 2
C40A C 0.545(4) 0.6288(5) 0.964(4) 0.061(5) Uani 0.371(4) 1 d PU B 1
H40A H 0.5252 0.6312 0.8420 0.073 Uiso 0.371(4) 1 calc PR B 1
H40B H 0.4783 0.6442 1.0077 0.073 Uiso 0.371(4) 1 calc PR B 1
Cl1A Cl 0.417(2) 0.60037(16) 1.0019(11) 0.063(2) Uani 0.371(4) 1 d PU B 1
Cl2A Cl 0.803(3) 0.6274(3) 1.050(2) 0.075(4) Uani 0.371(4) 1 d PU B 1
C40B C 0.612(3) 0.6323(5) 1.010(2) 0.037(3) Uani 0.281(16) 1 d PU C 2
H40C H 0.5783 0.6429 0.9062 0.044 Uiso 0.281(16) 1 calc PR C 2
H40D H 0.5632 0.6425 1.0973 0.044 Uiso 0.281(16) 1 calc PR C 2
Cl1B Cl 0.467(2) 0.6021(3) 0.977(2) 0.091(4) Uani 0.281(16) 1 d PU C 2
Cl2B Cl 0.893(4) 0.6268(4) 1.070(2) 0.062(4) Uani 0.281(16) 1 d PU C 2
C40C C 0.571(3) 0.6201(3) 0.9155(15) 0.050(3) Uani 0.348(15) 1 d PU D 3
H40E H 0.5095 0.6372 0.8660 0.060 Uiso 0.348(15) 1 calc PR D 3
H40F H 0.5872 0.6085 0.8225 0.060 Uiso 0.348(15) 1 calc PR D 3
Cl1C Cl 0.377(3) 0.6058(3) 1.0082(13) 0.117(4) Uani 0.348(15) 1 d PU D 3
Cl2C Cl 0.859(5) 0.6270(2) 1.049(2) 0.057(4) Uani 0.348(15) 1 d PU D 3

loop_
_atom_site_aniso_label
_atom_site_aniso_U_11
_atom_site_aniso_U_22
_atom_site_aniso_U_33
_atom_site_aniso_U_23
_atom_site_aniso_U_13
_atom_site_aniso_U_12
C1 0.0328(9) 0.0153(8) 0.0336(9) 0.0047(7) 0.0135(8) 0.0040(7)
C2 0.0268(9) 0.0210(8) 0.0313(9) 0.0006(7) 0.0093(7) -0.0034(7)
C3 0.0191(8) 0.0210(8) 0.0241(8) 0.0010(6) 0.0061(6) -0.0008(6)
C4 0.0147(7) 0.0155(7) 0.0185(7) 0.0002(6) 0.0031(6) 0.0022(6)
C5 0.0157(7) 0.0171(7) 0.0203(7) -0.0001(6) 0.0037(6) 0.0032(6)
C6 0.0266(9) 0.0197(8) 0.0259(8) 0.0049(6) 0.0058(7) 0.0073(6)
O8 0.0199(6) 0.0343(7) 0.0210(6) 0.0035(5) 0.0067(5) 0.0054(5)
C9 0.0191(8) 0.0202(8) 0.0190(7) 0.0000(6) 0.0053(6) 0.0036(6)
C10 0.0205(8) 0.0270(9) 0.0192(8) -0.0047(6) 0.0036(6) 0.0020(6)
N11 0.0158(6) 0.0212(7) 0.0190(6) -0.0004(5) 0.0020(5) 0.0028(5)
C12 0.0139(7) 0.0224(8) 0.0216(8) -0.0003(6) 0.0021(6) 0.0019(6)
C13 0.0145(7) 0.0187(7) 0.0200(7) 0.0006(6) 0.0004(6) 0.0008(6)
C14 0.0153(7) 0.0155(7) 0.0171(7) -0.0016(6) 0.0029(6) 0.0010(5)
O15 0.0186(6) 0.0365(7) 0.0317(7) 0.0039(5) -0.0031(5) -0.0087(5)
C16 0.0147(7) 0.0200(8) 0.0197(7) -0.0010(6) 0.0017(6) 0.0000(6)
C17 0.0165(7) 0.0208(8) 0.0178(7) -0.0007(6) -0.0010(6) 0.0034(6)
C18 0.0228(8) 0.0211(8) 0.0222(8) 0.0063(6) 0.0042(6) 0.0007(6)
C19 0.0162(8) 0.0241(8) 0.0270(8) 0.0041(7) 0.0026(6) -0.0028(6)
O20 0.0202(6) 0.0334(7) 0.0243(6) 0.0092(5) -0.0029(5) 0.0015(5)
C21 0.0259(8) 0.0227(8) 0.0198(8) 0.0029(6) 0.0007(6) 0.0040(6)
O22 0.0257(7) 0.0449(8) 0.0357(7) 0.0238(6) -0.0015(5) -0.0039(6)
C40A 0.072(12) 0.043(9) 0.073(14) 0.016(10) 0.028(9) 0.004(9)
Cl1A 0.096(6) 0.042(2) 0.055(3) -0.0017(13) 0.028(3) -0.012(3)
Cl2A 0.068(7) 0.115(6) 0.043(3) -0.016(3) 0.014(4) -0.018(4)
C40B 0.043(10) 0.041(7) 0.029(6) 0.005(5) 0.012(5) 0.008(6)
Cl1B 0.100(5) 0.069(5) 0.112(7) -0.033(5) 0.042(4) -0.014(3)
Cl2B 0.063(6) 0.089(6) 0.031(4) -0.016(2) 0.004(4) 0.023(5)
C40C 0.081(7) 0.037(6) 0.039(5) 0.005(4) 0.026(4) 0.005(5)
Cl1C 0.126(6) 0.173(8) 0.070(3) -0.033(5) 0.057(4) -0.072(6)
Cl2C 0.072(11) 0.071(3) 0.023(3) -0.001(2) 0.004(4) -0.007(4)

loop_
_atom_type_symbol
_atom_type_description
_atom_type_scat_dispersion_real
_atom_type_scat_dispersion_imag
_atom_type_scat_source
C C 0.0181 0.0091 'International Tables Vol C Tables 4.2.6.8 and 6.1.1.4'
H H 0.0000 0.0000 'International Tables Vol C Tables 4.2.6.8 and 6.1.1.4'
N N 0.0311 0.0180 'International Tables Vol C Tables 4.2.6.8 and 6.1.1.4'
O O 0.0492 0.0322 'International Tables Vol C Tables 4.2.6.8 and 6.1.1.4'
Si Si 0.2541 0.3302 'International Tables Vol C Tables 4.2.6.8 and 6.1.1.4'
Cl Cl 0.3639 0.7018 'International Tables Vol C Tables 4.2.6.8 and 6.1.1.4'

loop_
_geom_angle_atom_site_label_1
_geom_angle_atom_site_label_2
_geom_angle_atom_site_label_3
_geom_angle
O7A C1 O7B 13.66(18)
O7A C1 C2 105.5(2)
O7B C1 C2 113.51(19)
O7A C1 C6 117.3(3)
O7B C1 C6 103.6(2)
C2 C1 C6 110.85(14)
O7A C1 H1 106.7(14)
O7B C1 H1 112.6(14)
C2 C1 H1 108.1(14)
C6 C1 H1 108.0(14)
C3 C2 C1 123.70(16)
C3 C2 H2 118.1
C1 C2 H2 118.1
C2 C3 C4 122.64(16)
C2 C3 H3 118.7
C4 C3 H3 118.7
C3 C4 C14 114.97(13)
C3 C4 C5 112.48(13)
C14 C4 C5 104.76(12)
C3 C4 C9 113.22(13)
C14 C4 C9 107.38(12)
C5 C4 C9 103.01(12)
N11 C5 C6 113.56(13)
N11 C5 C4 102.76(12)
C6 C5 C4 113.01(13)
N11 C5 H5 109.1
C6 C5 H5 109.1
C4 C5 H5 109.1
C5 C6 C1 107.92(14)
C5 C6 H6A 110.1
C1 C6 H6A 110.1
C5 C6 H6B 110.1
C1 C6 H6B 110.1
H6A C6 H6B 108.4
C9 O8 H8 108.0(17)
O8 C9 C10 108.46(13)
O8 C9 C4 114.55(13)
C10 C9 C4 103.72(12)
O8 C9 H9 110.0
C10 C9 H9 110.0
C4 C9 H9 110.0
N11 C10 C9 106.27(12)
N11 C10 H10A 110.5
C9 C10 H10A 110.5
N11 C10 H10B 110.5
C9 C10 H10B 110.5
H10A C10 H10B 108.7
C12 N11 C5 109.84(12)
C12 N11 C10 107.83(13)
C5 N11 C10 103.54(12)
O15 C12 N11 119.30(14)
O15 C12 C13 122.70(15)
N11 C12 C13 117.89(14)
C14 C13 C19 122.07(14)
C14 C13 C12 118.96(14)
C19 C13 C12 118.48(14)
C16 C14 C13 119.67(14)
C16 C14 C4 123.36(14)
C13 C14 C4 116.94(13)
C17 C16 C14 117.03(15)
C17 C16 H16 121.5
C14 C16 H16 121.5
O20 C17 C16 127.18(15)
O20 C17 C18 110.03(14)
C16 C17 C18 122.79(15)
C19 C18 O22 128.32(16)
C19 C18 C17 121.79(15)
O22 C18 C17 109.88(15)
C18 C19 C13 116.61(15)
C18 C19 H19 121.7
C13 C19 H19 121.7
C17 O20 C21 105.75(13)
O22 C21 O20 108.19(13)
O22 C21 H21A 110.1
O20 C21 H21A 110.1
O22 C21 H21B 110.1
O20 C21 H21B 110.1
H21A C21 H21B 108.4
C18 O22 C21 105.79(13)
C1 O7A Si1A 121.0(2)
O7A Si1A C24A 108.2(3)
O7A Si1A C25A 113.0(2)
C24A Si1A C25A 106.5(3)
O7A Si1A C26A 104.5(2)
C24A Si1A C26A 113.2(3)
C25A Si1A C26A 111.6(2)
C27A C26A C28A 106.3(4)
C27A C26A C29A 108.5(5)
C28A C26A C29A 113.8(5)
C27A C26A Si1A 109.3(4)
C28A C26A Si1A 109.5(4)
C29A C26A Si1A 109.3(4)
C26A C29A H29A 109.5
C26A C29A H29B 109.5
H29A C29A H29B 109.5
C26A C29A H29C 109.5
H29A C29A H29C 109.5
H29B C29A H29C 109.5
C1 O7B Si1B 120.8(2)
O7B Si1B C25B 107.2(2)
O7B Si1B C26B 106.2(2)
C25B Si1B C26B 111.6(2)
O7B Si1B C24B 110.9(3)
C25B Si1B C24B 108.5(3)
C26B Si1B C24B 112.3(3)
Si1B C24B H24D 109.5
Si1B C24B H24E 109.5
H24D C24B H24E 109.5
Si1B C24B H24F 109.5
H24D C24B H24F 109.5
H24E C24B H24F 109.5
Si1B C25B H25D 109.5
Si1B C25B H25E 109.5
H25D C25B H25E 109.5
Si1B C25B H25F 109.5
H25D C25B H25F 109.5
H25E C25B H25F 109.5
C29B C26B C28B 104.3(6)
C29B C26B C27B 110.2(5)
C28B C26B C27B 110.8(4)
C29B C26B Si1B 111.5(4)
C28B C26B Si1B 111.0(4)
C27B C26B Si1B 109.0(4)
C26B C27B H27D 109.5
C26B C27B H27E 109.5
H27D C27B H27E 109.5
C26B C27B H27F 109.5
H27D C27B H27F 109.5
H27E C27B H27F 109.5
C26B C28B H28D 109.5
C26B C28B H28E 109.5
H28D C28B H28E 109.5
C26B C28B H28F 109.5
H28D C28B H28F 109.5
H28E C28B H28F 109.5
C26B C29B H29D 109.5
C26B C29B H29E 109.5
H29D C29B H29E 109.5
C26B C29B H29F 109.5
H29D C29B H29F 109.5
H29E C29B H29F 109.5
Cl2A C40A Cl1A 110.2(14)
Cl2A C40A H40A 109.6
Cl1A C40A H40A 109.6
Cl2A C40A H40B 109.6
Cl1A C40A H40B 109.6
H40A C40A H40B 108.1
Cl2B C40B Cl1B 110.9(15)
Cl2B C40B H40C 109.5
Cl1B C40B H40C 109.4
Cl2B C40B H40D 109.5
Cl1B C40B H40D 109.5
H40C C40B H40D 108.0
Cl1C C40C Cl2C 118.7(9)
Cl1C C40C H40E 107.6
Cl2C C40C H40E 107.6
Cl1C C40C H40F 107.6
Cl2C C40C H40F 107.6
H40E C40C H40F 107.1

loop_
_geom_bond_atom_site_label_1
_geom_bond_atom_site_label_2
_geom_bond_distance
C1 O7A 1.416(4)
C1 O7B 1.460(4)
C1 C2 1.507(3)
C1 C6 1.523(3)
C1 H1 1.02(2)
C2 C3 1.329(2)
C2 H2 0.9500
C3 C4 1.499(2)
C3 H3 0.9500
C4 C14 1.521(2)
C4 C5 1.541(2)
C4 C9 1.588(2)
C5 N11 1.482(2)
C5 C6 1.520(2)
C5 H5 1.0000
C6 H6A 0.9900
C6 H6B 0.9900
O8 C9 1.413(2)
O8 H8 0.83(3)
C9 C10 1.546(2)
C9 H9 1.0000
C10 N11 1.500(2)
C10 H10A 0.9900
C10 H10B 0.9900
N11 C12 1.438(2)
C12 O15 1.214(2)
C12 C13 1.477(2)
C13 C14 1.408(2)
C13 C19 1.411(2)
C14 C16 1.405(2)
C16 C17 1.376(2)
C16 H16 0.9500
C17 O20 1.3595(19)
C17 C18 1.390(2)
C18 C19 1.362(2)
C18 O22 1.372(2)
C19 H19 0.9500
O20 C21 1.443(2)
C21 O22 1.424(2)
C21 H21A 0.9900
C21 H21B 0.9900
O7A Si1A 1.676(4)
Si1A C24A 1.816(7)
Si1A C25A 1.870(5)
Si1A C26A 1.901(6)
C24A H24A 0.9800
C24A H24B 0.9800
C24A H24C 0.9800
C25A H25A 0.9800
C25A H25B 0.9800
C25A H25C 0.9800
C26A C27A 1.533(8)
C26A C28A 1.579(7)
C26A C29A 1.665(10)
C27A H27A 0.9800
C27A H27B 0.9800
C27A H27C 0.9800
C28A H28A 0.9800
C28A H28B 0.9800
C28A H28C 0.9800
C29A H29A 0.9800
C29A H29B 0.9800
C29A H29C 0.9800
O7B Si1B 1.643(3)
Si1B C25B 1.854(5)
Si1B C26B 1.874(5)
Si1B C24B 1.886(7)
C24B H24D 0.9800
C24B H24E 0.9800
C24B H24F 0.9800
C25B H25D 0.9800
C25B H25E 0.9800
C25B H25F 0.9800
C26B C29B 1.395(10)
C26B C28B 1.484(7)
C26B C27B 1.542(7)
C27B H27D 0.9800
C27B H27E 0.9800
C27B H27F 0.9800
C28B H28D 0.9800
C28B H28E 0.9800
C28B H28F 0.9800
C29B H29D 0.9800
C29B H29E 0.9800
C29B H29F 0.9800
C40A Cl2A 1.60(3)
C40A Cl1A 1.71(2)
C40A H40A 0.9900
C40A H40B 0.9900
C40B Cl2B 1.73(3)
C40B Cl1B 1.76(2)
C40B H40C 0.9900
C40B H40D 0.9900
C40C Cl1C 1.730(18)
C40C Cl2C 1.91(3)
C40C H40E 0.9900
C40C H40F 0.9900

loop_
_publcif_info_datablock.id
_publcif_info_datablock.publ_exptl
_publcif_info_datablock.publ_geom
_publcif_info_datablock.structure
{0459ec2e-346b-42ac-b711-3200f2a81e13} y y y
